data_7133696
loop_
_publ_author_name
'Hinz, Alexander'
'Winkler, Lucas'
'Sun, Xiaofei'

_publ_section_title
;
 CO reduction by calcium and ytterbium hydride complexes with a bulky
 monodentate carbazolyl ligand.
;
_journal_issue 80
_journal_name_full 'Chemical communications (Cambridge, England)'
_journal_page_first 11291
_journal_page_last 11294
_journal_paper_doi 10.1039/d4cc03714f
_journal_volume 60
_journal_year 2024
_chemical_formula_moiety 'C55 H83 N2 O Si2 Yb, C6 H14'
_chemical_formula_sum 'C61 H97 N2 O Si2 Yb'
_chemical_formula_weight 1103.62
_space_group_crystal_system triclinic
_space_group_IT_number 2
_space_group_name_Hall '-P 1'
_space_group_name_H-M_alt 'P -1'
_atom_sites_solution_hydrogens geom
_audit_creation_method SHELXL-2018/3
_audit_update_record
;
2024-07-22 deposited with the CCDC.	2024-09-09 downloaded from the CCDC.
;
_cell_angle_alpha 92.001(4)
_cell_angle_beta 106.563(4)
_cell_angle_gamma 92.221(4)
_cell_formula_units_Z 2
_cell_length_a 11.7801(6)
_cell_length_b 14.1233(8)
_cell_length_c 18.7536(10)
_cell_measurement_reflns_used 12493
_cell_measurement_temperature 150(2)
_cell_measurement_theta_max 55.03
_cell_measurement_theta_min 3.41
_cell_volume 2985.0(3)
_computing_cell_refinement
;
X-Area Recipe 1.36.0.0 (STOE, 2020)
;
_computing_data_collection
;
X-Area Pilatus3_SV 1.31.170.0 (STOE, 2020)
;
_computing_data_reduction
;
X-Area Integrate 1.78.3.0 (STOE, 2020)
X-Area LANA 1.83.8.0 (STOE, 2020)
;
_computing_publication_material
;
STOE & Cie GmbH, X-Area, software package for collecting single-crystal or
multi-domain crystal data on STOE area-detector diffractometers, for image 
processing, for the correction and scaling of reflection intensities and 
for outlier rejection, version 1.90, Darmstadt 2020
;
_diffrn_ambient_temperature 150(2)
_diffrn_detector EIGER4M
_diffrn_detector_area_resol_mean 13.33
_diffrn_measured_fraction_theta_full 0.977
_diffrn_measured_fraction_theta_max 0.975
_diffrn_measurement_details ' 1442 frames, detector distance = 80 mm'
_diffrn_measurement_device 'Eulerian 4-circle diffractometer'
_diffrn_measurement_device_type 'STOE STADIVARI'
_diffrn_measurement_method 'rotation method, \w scans'
_diffrn_radiation_collimation '1.2 0.6 mm diameter'
_diffrn_radiation_monochromator 'Graded multilayer mirror'
_diffrn_radiation_polarisn_norm 0
_diffrn_radiation_probe x-ray
_diffrn_radiation_type GaK\a
_diffrn_radiation_wavelength 1.34143
_diffrn_reflns_av_R_equivalents 0.0928
_diffrn_reflns_av_unetI/netI 0.1442
_diffrn_reflns_Laue_measured_fraction_full 0.977
_diffrn_reflns_Laue_measured_fraction_max 0.975
_diffrn_reflns_limit_h_max 14
_diffrn_reflns_limit_h_min -5
_diffrn_reflns_limit_k_max 17
_diffrn_reflns_limit_k_min -17
_diffrn_reflns_limit_l_max 23
_diffrn_reflns_limit_l_min -23
_diffrn_reflns_number 34055
_diffrn_reflns_point_group_measured_fraction_full 0.977
_diffrn_reflns_point_group_measured_fraction_max 0.975
_diffrn_reflns_theta_full 53.597
_diffrn_reflns_theta_max 57.497
_diffrn_reflns_theta_min 4.285
_diffrn_source 'Metaljet D2'
_diffrn_source_current 3.570
_diffrn_source_power 0.250
_diffrn_source_voltage 70
_exptl_absorpt_coefficient_mu 5.583
_exptl_absorpt_correction_T_max 0.8484
_exptl_absorpt_correction_T_min 0.1828
_exptl_absorpt_correction_type multi-scan
_exptl_absorpt_process_details
;
STOE LANA, absorption correction by scaling of reflection intensities.
J. Koziskova, F. Hahn, J. Richter, J. Kozisek, "Comparison of different
absorption corrections on the model structure of tetrakis(\m~2~-acetato)-
diaqua-di-copper(II)", Acta Chimica Slovaca, vol. 9, no. 2, 2016, pp. 136 - 140.
Afterwards a spherical absorption correction was performed within STOE LANA.
;
_exptl_crystal_colour orange
_exptl_crystal_density_diffrn 1.228
_exptl_crystal_description rod
_exptl_crystal_F_000 1166
_exptl_crystal_size_max 0.100
_exptl_crystal_size_mid 0.080
_exptl_crystal_size_min 0.050
_refine_diff_density_max 0.536
_refine_diff_density_min -0.589
_refine_diff_density_rms 0.088
_refine_ls_extinction_method none
_refine_ls_goodness_of_fit_ref 0.831
_refine_ls_hydrogen_treatment constr
_refine_ls_matrix_type full
_refine_ls_number_parameters 648
_refine_ls_number_reflns 12109
_refine_ls_number_restraints 100
_refine_ls_restrained_S_all 0.828
_refine_ls_R_factor_all 0.1011
_refine_ls_R_factor_gt 0.0502
_refine_ls_shift/su_max 0.002
_refine_ls_shift/su_mean 0.000
_refine_ls_structure_factor_coef Fsqd
_refine_ls_weighting_details 'w=1/[\s^2^(Fo^2^)+(0.0488P)^2^] where P=(Fo^2^+2Fc^2^)/3'
_refine_ls_weighting_scheme calc
_refine_ls_wR_factor_gt 0.0985
_refine_ls_wR_factor_ref 0.1095
_reflns_Friedel_coverage 0.000
_reflns_number_gt 6793
_reflns_number_total 12109
_reflns_threshold_expression 'I > 2\s(I)'
_cod_data_source_file d4cc03714f2.cif
_cod_data_source_block AH-976-A
_cod_depositor_comments 'Adding full bibliography for 7133694--7133703.cif.'
_cod_database_code 7133696
_shelx_shelxl_version_number 2018/3
_shelx_space_group_comment
;
The symmetry employed for this shelxl refinement is uniquely defined
by the following loop, which should always be used as a source of
symmetry information in preference to the above space-group names.
They are only intended as comments.
;
_shelx_estimated_absorpt_t_min 0.605
_shelx_estimated_absorpt_t_max 0.768

loop_
_space_group_symop_operation_xyz
'x, y, z'
'-x, -y, -z'

loop_
_atom_site_label
_atom_site_type_symbol
_atom_site_fract_x
_atom_site_fract_y
_atom_site_fract_z
_atom_site_U_iso_or_equiv
_atom_site_adp_type
_atom_site_occupancy
_atom_site_site_symmetry_order
_atom_site_calc_flag
_atom_site_refinement_flags_posn
_atom_site_refinement_flags_adp
_atom_site_refinement_flags_occupancy
_atom_site_disorder_assembly
_atom_site_disorder_group
Yb1 Yb 0.51623(2) 0.69963(2) 0.75884(2) 0.03734(10) Uani 1 1 d . . . . .
O1 O 0.3228(3) 0.7401(2) 0.69350(18) 0.0450(9) Uani 1 1 d . . . . .
C1 C 0.6515(4) 0.7195(3) 0.6115(2) 0.0268(10) Uani 1 1 d . . . . .
N1 N 0.5999(3) 0.6699(2) 0.65907(19) 0.0265(8) Uani 1 1 d . . . . .
Si1 Si 0.55430(12) 0.92929(10) 0.83260(8) 0.0408(3) Uani 1 1 d . . . . .
Si2 Si 0.49891(12) 0.77236(10) 0.92633(7) 0.0377(3) Uani 1 1 d . . . . .
C2 C 0.7516(4) 0.7831(3) 0.6292(3) 0.0294(10) Uani 1 1 d . . . . .
N2 N 0.5284(3) 0.8155(3) 0.8512(2) 0.0340(9) Uani 1 1 d . . . . .
C4 C 0.7262(4) 0.7993(3) 0.4949(3) 0.0295(10) Uani 1 1 d . . . . .
C3 C 0.7855(4) 0.8186(3) 0.5695(3) 0.0333(11) Uani 1 1 d . . . . .
H3 H 0.854995 0.859367 0.580822 0.040 Uiso 1 1 calc R U . . .
C9 C 0.3030(4) 0.5465(3) 0.4951(2) 0.0285(10) Uani 1 1 d . . . . .
C8 C 0.3921(4) 0.6028(3) 0.4791(2) 0.0276(10) Uani 1 1 d . . . . .
H8 H 0.385033 0.617397 0.429000 0.033 Uiso 1 1 calc R U . . .
C7 C 0.4901(4) 0.6375(3) 0.5351(2) 0.0265(10) Uani 1 1 d . . . . .
C6 C 0.5884(4) 0.7009(3) 0.5362(2) 0.0269(10) Uani 1 1 d . . . . .
C5 C 0.6241(4) 0.7386(3) 0.4778(3) 0.0329(11) Uani 1 1 d . . . . .
H5 H 0.580182 0.723398 0.427554 0.039 Uiso 1 1 calc R U . . .
C10 C 0.3240(4) 0.5198(3) 0.5683(2) 0.0286(10) Uani 1 1 d . . . . .
H10 H 0.268121 0.476590 0.579236 0.034 Uiso 1 1 calc R U . . .
C11 C 0.4222(3) 0.5528(3) 0.6268(2) 0.0245(10) Uani 1 1 d . . . . .
C12 C 0.5039(4) 0.6180(3) 0.6101(2) 0.0256(10) Uani 1 1 d . . . . .
C13 C 0.8239(4) 0.8123(3) 0.7066(3) 0.0304(11) Uani 1 1 d . . . . .
C14 C 0.8424(4) 0.7519(3) 0.7645(3) 0.0310(11) Uani 1 1 d . . . . .
H14 H 0.806036 0.689718 0.755261 0.037 Uiso 1 1 calc R U . . .
C15 C 0.9134(4) 0.7790(3) 0.8371(2) 0.0309(11) Uani 1 1 d . . . . .
C16 C 0.9668(4) 0.8708(3) 0.8483(3) 0.0378(12) Uani 1 1 d . . . . .
H16 H 1.016907 0.890356 0.896354 0.045 Uiso 1 1 calc R U . . .
C17 C 0.9489(4) 0.9344(3) 0.7913(3) 0.0338(11) Uani 1 1 d . . . . .
C18 C 0.8767(4) 0.9042(3) 0.7222(3) 0.0324(11) Uani 1 1 d . . . . .
H18 H 0.861978 0.947472 0.683382 0.039 Uiso 1 1 calc R U . . .
C19 C 0.9291(4) 0.7102(3) 0.8984(3) 0.0365(12) Uani 1 1 d . . . . .
C20 C 0.8051(4) 0.6721(4) 0.9018(3) 0.0481(14) Uani 1 1 d . . . . .
H20A H 0.764624 0.635785 0.855413 0.072 Uiso 1 1 calc R U . . .
H20B H 0.757744 0.725581 0.908202 0.072 Uiso 1 1 calc R U . . .
H20C H 0.814766 0.630971 0.943929 0.072 Uiso 1 1 calc R U . . .
C21 C 0.9927(6) 0.7574(4) 0.9759(3) 0.0627(17) Uani 1 1 d . . . . .
H21A H 1.072047 0.781667 0.976566 0.094 Uiso 1 1 calc R U . . .
H21B H 0.999398 0.710476 1.013994 0.094 Uiso 1 1 calc R U . . .
H21C H 0.946815 0.809897 0.986228 0.094 Uiso 1 1 calc R U . . .
C22 C 1.0009(5) 0.6274(4) 0.8847(3) 0.0574(15) Uani 1 1 d . . . . .
H22A H 0.962000 0.596514 0.835749 0.086 Uiso 1 1 calc R U . . .
H22B H 1.005994 0.581582 0.923382 0.086 Uiso 1 1 calc R U . . .
H22C H 1.080929 0.651076 0.886181 0.086 Uiso 1 1 calc R U . . .
C23 C 1.0073(4) 1.0350(4) 0.8042(3) 0.0435(13) Uani 1 1 d . . . . .
C24 C 1.0950(6) 1.0510(5) 0.8809(4) 0.077(2) Uani 1 1 d . . . . .
H24A H 1.152591 1.001328 0.889041 0.116 Uiso 1 1 calc R U . . .
H24B H 1.052578 1.048881 0.918814 0.116 Uiso 1 1 calc R U . . .
H24C H 1.136698 1.113168 0.884334 0.116 Uiso 1 1 calc R U . . .
C25 C 1.0764(5) 1.0492(4) 0.7467(4) 0.0693(18) Uani 1 1 d . . . . .
H25A H 1.020862 1.045601 0.696432 0.104 Uiso 1 1 calc R U . . .
H25B H 1.133383 0.999467 0.750687 0.104 Uiso 1 1 calc R U . . .
H25C H 1.118881 1.111454 0.756213 0.104 Uiso 1 1 calc R U . . .
C26 C 0.9119(5) 1.1059(4) 0.7954(4) 0.075(2) Uani 1 1 d . . . . .
H26A H 0.850934 1.092367 0.747784 0.113 Uiso 1 1 calc R U . . .
H26B H 0.946979 1.170103 0.796335 0.113 Uiso 1 1 calc R U . . .
H26C H 0.875800 1.101052 0.836281 0.113 Uiso 1 1 calc R U . . .
C27 C 0.7776(4) 0.8344(3) 0.4328(3) 0.0357(12) Uani 1 1 d . . . . .
C28 C 0.8477(5) 0.9298(4) 0.4567(3) 0.0575(16) Uani 1 1 d . . . . .
H28A H 0.872981 0.953722 0.414880 0.086 Uiso 1 1 calc R U . . .
H28B H 0.917655 0.920979 0.498725 0.086 Uiso 1 1 calc R U . . .
H28C H 0.797324 0.975474 0.471641 0.086 Uiso 1 1 calc R U . . .
C29 C 0.8629(5) 0.7641(4) 0.4189(3) 0.0514(14) Uani 1 1 d . . . . .
H29A H 0.819503 0.703938 0.398707 0.077 Uiso 1 1 calc R U . . .
H29B H 0.923032 0.753630 0.465827 0.077 Uiso 1 1 calc R U . . .
H29C H 0.901583 0.789046 0.383107 0.077 Uiso 1 1 calc R U . . .
C30 C 0.6816(5) 0.8462(5) 0.3609(3) 0.0642(18) Uani 1 1 d . . . . .
H30A H 0.717486 0.869495 0.323298 0.096 Uiso 1 1 calc R U . . .
H30B H 0.625807 0.891795 0.369590 0.096 Uiso 1 1 calc R U . . .
H30C H 0.639329 0.784846 0.343320 0.096 Uiso 1 1 calc R U . . .
C31 C 0.1851(4) 0.5214(3) 0.4352(2) 0.0291(10) Uani 1 1 d . . . . .
C32 C 0.2005(4) 0.5084(4) 0.3584(3) 0.0376(12) Uani 1 1 d . . . . .
H32A H 0.125055 0.485290 0.323278 0.056 Uiso 1 1 calc R U . . .
H32B H 0.260832 0.462196 0.359329 0.056 Uiso 1 1 calc R U . . .
H32C H 0.225773 0.569259 0.342810 0.056 Uiso 1 1 calc R U . . .
C33 C 0.1225(4) 0.4310(3) 0.4521(3) 0.0423(13) Uani 1 1 d . . . . .
H33A H 0.046270 0.419062 0.413928 0.064 Uiso 1 1 calc R U . . .
H33B H 0.109056 0.439188 0.501078 0.064 Uiso 1 1 calc R U . . .
H33C H 0.172336 0.377005 0.451964 0.064 Uiso 1 1 calc R U . . .
C34 C 0.1053(4) 0.6056(4) 0.4365(3) 0.0444(13) Uani 1 1 d . . . . .
H34A H 0.141855 0.663272 0.423053 0.067 Uiso 1 1 calc R U . . .
H34B H 0.096246 0.615165 0.486546 0.067 Uiso 1 1 calc R U . . .
H34C H 0.027200 0.591792 0.400638 0.067 Uiso 1 1 calc R U . . .
C35 C 0.4362(4) 0.5108(3) 0.7014(2) 0.0266(10) Uani 1 1 d . . . . .
C36 C 0.3365(4) 0.4975(3) 0.7269(2) 0.0293(10) Uani 1 1 d . . . . .
H36 H 0.265438 0.526516 0.702056 0.035 Uiso 1 1 calc R U . . .
C37 C 0.3382(4) 0.4430(3) 0.7876(2) 0.0297(11) Uani 1 1 d . . . . .
C38 C 0.4474(4) 0.4048(3) 0.8240(2) 0.0304(11) Uani 1 1 d . . . . .
H38 H 0.451195 0.366850 0.865395 0.036 Uiso 1 1 calc R U . . .
C39 C 0.5495(4) 0.4199(3) 0.8023(3) 0.0306(11) Uani 1 1 d . . . . .
C40 C 0.5433(4) 0.4740(3) 0.7409(2) 0.0281(10) Uani 1 1 d . . . . .
H40 H 0.612548 0.486099 0.725634 0.034 Uiso 1 1 calc R U . . .
C41 C 0.2296(4) 0.4199(3) 0.8135(2) 0.0307(11) Uani 1 1 d . . . . .
C42 C 0.1213(4) 0.4700(4) 0.7683(3) 0.0485(14) Uani 1 1 d . . . . .
H42A H 0.139681 0.538576 0.771723 0.073 Uiso 1 1 calc R U . . .
H42B H 0.054191 0.456546 0.788080 0.073 Uiso 1 1 calc R U . . .
H42C H 0.100839 0.446956 0.716054 0.073 Uiso 1 1 calc R U . . .
C43 C 0.2000(5) 0.3132(4) 0.8009(3) 0.0509(14) Uani 1 1 d . . . . .
H43A H 0.179401 0.295985 0.747528 0.076 Uiso 1 1 calc R U . . .
H43B H 0.132755 0.296311 0.819760 0.076 Uiso 1 1 calc R U . . .
H43C H 0.269025 0.278762 0.827396 0.076 Uiso 1 1 calc R U . . .
C44 C 0.2527(4) 0.4480(4) 0.8960(3) 0.0436(13) Uani 1 1 d . . . . .
H44A H 0.264075 0.517168 0.903296 0.065 Uiso 1 1 calc R U . . .
H44B H 0.324072 0.418461 0.925052 0.065 Uiso 1 1 calc R U . . .
H44C H 0.184688 0.426487 0.912601 0.065 Uiso 1 1 calc R U . . .
C45 C 0.6622(4) 0.3701(3) 0.8439(3) 0.0400(12) Uani 1 1 d . . . . .
C46 C 0.6354(5) 0.2636(4) 0.8378(4) 0.0629(17) Uani 1 1 d . . . . .
H46A H 0.616193 0.241103 0.785484 0.094 Uiso 1 1 calc R U . . .
H46B H 0.567857 0.248987 0.856925 0.094 Uiso 1 1 calc R U . . .
H46C H 0.704975 0.232023 0.867028 0.094 Uiso 1 1 calc R U . . .
C47 C 0.6986(5) 0.4037(4) 0.9272(3) 0.0508(14) Uani 1 1 d . . . . .
H47A H 0.709842 0.472979 0.931590 0.076 Uiso 1 1 calc R U . . .
H47B H 0.772801 0.375412 0.953322 0.076 Uiso 1 1 calc R U . . .
H47C H 0.636101 0.383854 0.949419 0.076 Uiso 1 1 calc R U . . .
C48 C 0.7682(4) 0.3930(4) 0.8149(3) 0.0543(15) Uani 1 1 d . . . . .
H48A H 0.751246 0.367896 0.763343 0.081 Uiso 1 1 calc R U . . .
H48B H 0.838330 0.363762 0.845959 0.081 Uiso 1 1 calc R U . . .
H48C H 0.783205 0.461871 0.816787 0.081 Uiso 1 1 calc R U . . .
C49 C 0.5613(5) 0.9328(4) 0.7341(3) 0.0614(16) Uani 1 1 d . . . . .
H49A H 0.483402 0.913547 0.699899 0.092 Uiso 1 1 calc R U . . .
H49B H 0.620190 0.889165 0.726701 0.092 Uiso 1 1 calc R U . . .
H49C H 0.584117 0.997346 0.724140 0.092 Uiso 1 1 calc R U . . .
C50 C 0.6964(5) 0.9831(4) 0.8951(4) 0.0650(17) Uani 1 1 d . . . . .
H50A H 0.761854 0.944045 0.891901 0.098 Uiso 1 1 calc R U . . .
H50B H 0.692049 0.986522 0.946525 0.098 Uiso 1 1 calc R U . . .
H50C H 0.709951 1.047195 0.879698 0.098 Uiso 1 1 calc R U . . .
C51 C 0.4345(6) 1.0099(4) 0.8391(4) 0.074(2) Uani 1 1 d . . . . .
H51A H 0.455584 1.074443 0.827976 0.111 Uiso 1 1 calc R U . . .
H51B H 0.425776 1.010054 0.889501 0.111 Uiso 1 1 calc R U . . .
H51C H 0.359461 0.987428 0.803093 0.111 Uiso 1 1 calc R U . . .
C52 C 0.6135(5) 0.8007(4) 1.0165(3) 0.0546(15) Uani 1 1 d . . . . .
H52A H 0.689896 0.778525 1.013578 0.082 Uiso 1 1 calc R U . . .
H52B H 0.590535 0.769116 1.056333 0.082 Uiso 1 1 calc R U . . .
H52C H 0.620398 0.869487 1.027036 0.082 Uiso 1 1 calc R U . . .
C53 C 0.3553(5) 0.8066(5) 0.9420(3) 0.0619(17) Uani 1 1 d . . . . .
H53A H 0.358784 0.874968 0.953724 0.093 Uiso 1 1 calc R U . . .
H53B H 0.342023 0.772155 0.983681 0.093 Uiso 1 1 calc R U . . .
H53C H 0.290080 0.790385 0.896936 0.093 Uiso 1 1 calc R U . . .
C54 C 0.4912(5) 0.6392(3) 0.9127(3) 0.0489(14) Uani 1 1 d . . . . .
H54A H 0.422181 0.619074 0.870909 0.073 Uiso 1 1 calc R U . . .
H54B H 0.483927 0.610447 0.958114 0.073 Uiso 1 1 calc R U . . .
H54C H 0.563569 0.618923 0.902078 0.073 Uiso 1 1 calc R U . . .
C55 C 0.2806(5) 0.7657(4) 0.6161(3) 0.0574(14) Uani 1 1 d . U . . .
H55A H 0.279674 0.710998 0.581416 0.069 Uiso 0.51(2) 1 calc R U P A 1
H55B H 0.329750 0.818938 0.605611 0.069 Uiso 0.51(2) 1 calc R U P A 1
H55C H 0.345455 0.798109 0.600901 0.069 Uiso 0.49(2) 1 calc R U P A 2
H55D H 0.252317 0.708166 0.583117 0.069 Uiso 0.49(2) 1 calc R U P A 2
C56 C 0.1508(16) 0.7961(14) 0.6106(10) 0.061(3) Uani 0.51(2) 1 d . U P A 1
H56A H 0.147282 0.866055 0.612321 0.074 Uiso 0.51(2) 1 calc R U P A 1
H56B H 0.093605 0.769642 0.563981 0.074 Uiso 0.51(2) 1 calc R U P A 1
C57 C 0.1234(13) 0.7537(15) 0.6802(9) 0.060(2) Uani 0.51(2) 1 d . U P A 1
H57A H 0.066908 0.791938 0.697605 0.073 Uiso 0.51(2) 1 calc R U P A 1
H57B H 0.091240 0.687224 0.669667 0.073 Uiso 0.51(2) 1 calc R U P A 1
C56B C 0.1860(17) 0.8274(14) 0.6105(10) 0.062(2) Uani 0.49(2) 1 d . U P A 2
H56C H 0.216576 0.893875 0.623898 0.074 Uiso 0.49(2) 1 calc R U P A 2
H56D H 0.130902 0.823906 0.559498 0.074 Uiso 0.49(2) 1 calc R U P A 2
C57B C 0.1294(13) 0.7931(16) 0.6621(10) 0.062(2) Uani 0.49(2) 1 d . U P A 2
H57C H 0.072973 0.739153 0.639561 0.074 Uiso 0.49(2) 1 calc R U P A 2
H57D H 0.085607 0.843760 0.678792 0.074 Uiso 0.49(2) 1 calc R U P A 2
C58 C 0.2358(5) 0.7592(4) 0.7319(3) 0.0543(13) Uani 1 1 d . U . . .
H58A H 0.239173 0.712343 0.770421 0.065 Uiso 0.51(2) 1 calc R U P A 1
H58B H 0.252196 0.823323 0.756846 0.065 Uiso 0.51(2) 1 calc R U P A 1
H58C H 0.264119 0.810227 0.771362 0.065 Uiso 0.49(2) 1 calc R U P A 2
H58D H 0.211496 0.701676 0.753657 0.065 Uiso 0.49(2) 1 calc R U P A 2
C59 C 0.4569(6) 0.9588(4) 0.5013(4) 0.0683(18) Uani 1 1 d . . . . .
H59A H 0.502812 0.903710 0.521759 0.082 Uiso 1 1 calc R U . . .
H59B H 0.410462 0.977210 0.535589 0.082 Uiso 1 1 calc R U . . .
C60 C 0.3730(6) 0.9298(5) 0.4264(4) 0.078(2) Uani 1 1 d . . . . .
H60A H 0.329941 0.985797 0.405118 0.094 Uiso 1 1 calc R U . . .
H60B H 0.419661 0.909107 0.392842 0.094 Uiso 1 1 calc R U . . .
C61 C 0.2840(6) 0.8515(5) 0.4278(4) 0.082(2) Uani 1 1 d . . . . .
H61A H 0.243629 0.827791 0.376775 0.123 Uiso 1 1 calc R U . . .
H61B H 0.225637 0.875798 0.451100 0.123 Uiso 1 1 calc R U . . .
H61C H 0.324659 0.799770 0.456521 0.123 Uiso 1 1 calc R U . . .

loop_
_atom_site_aniso_label
_atom_site_aniso_U_11
_atom_site_aniso_U_22
_atom_site_aniso_U_33
_atom_site_aniso_U_23
_atom_site_aniso_U_13
_atom_site_aniso_U_12
Yb1 0.04604(17) 0.03568(16) 0.03253(16) -0.00461(11) 0.01589(11) -0.00036(11)
O1 0.046(2) 0.051(2) 0.035(2) -0.0025(17) 0.0070(16) 0.0109(16)
C1 0.029(2) 0.027(3) 0.025(3) -0.003(2) 0.010(2) 0.0023(19)
N1 0.0272(19) 0.026(2) 0.024(2) -0.0016(17) 0.0048(16) -0.0022(16)
Si1 0.0468(8) 0.0337(8) 0.0452(9) -0.0018(7) 0.0190(7) 0.0010(6)
Si2 0.0455(8) 0.0376(8) 0.0303(8) -0.0050(6) 0.0127(6) -0.0032(6)
C2 0.028(2) 0.023(3) 0.036(3) -0.003(2) 0.009(2) -0.0019(19)
N2 0.041(2) 0.029(2) 0.035(2) -0.0058(18) 0.0153(18) -0.0001(17)
C4 0.031(2) 0.025(3) 0.031(3) -0.001(2) 0.009(2) -0.004(2)
C3 0.032(3) 0.032(3) 0.036(3) 0.001(2) 0.012(2) -0.007(2)
C9 0.027(2) 0.030(3) 0.028(3) -0.003(2) 0.008(2) -0.0018(19)
C8 0.031(2) 0.030(3) 0.021(2) -0.002(2) 0.0065(19) 0.000(2)
C7 0.027(2) 0.032(3) 0.019(2) 0.003(2) 0.0020(19) 0.0031(19)
C6 0.026(2) 0.028(3) 0.027(3) 0.004(2) 0.0087(19) -0.0008(19)
C5 0.038(3) 0.031(3) 0.030(3) 0.003(2) 0.009(2) 0.004(2)
C10 0.027(2) 0.027(3) 0.029(3) -0.002(2) 0.006(2) -0.0049(19)
C11 0.026(2) 0.022(2) 0.026(3) -0.005(2) 0.0094(19) -0.0006(18)
C12 0.025(2) 0.025(2) 0.024(3) -0.002(2) 0.0032(19) 0.0009(19)
C13 0.024(2) 0.035(3) 0.029(3) -0.003(2) 0.0033(19) -0.003(2)
C14 0.031(2) 0.028(3) 0.035(3) -0.004(2) 0.012(2) -0.0060(19)
C15 0.028(2) 0.035(3) 0.028(3) -0.008(2) 0.007(2) -0.005(2)
C16 0.038(3) 0.040(3) 0.030(3) -0.010(2) 0.004(2) -0.008(2)
C17 0.029(2) 0.032(3) 0.038(3) -0.006(2) 0.008(2) -0.006(2)
C18 0.029(2) 0.034(3) 0.033(3) -0.001(2) 0.009(2) -0.005(2)
C19 0.043(3) 0.036(3) 0.029(3) -0.001(2) 0.007(2) 0.003(2)
C20 0.058(3) 0.047(3) 0.043(3) 0.009(3) 0.019(3) 0.006(3)
C21 0.091(4) 0.055(4) 0.036(3) 0.005(3) 0.009(3) -0.007(3)
C22 0.064(4) 0.055(4) 0.051(4) 0.009(3) 0.012(3) 0.015(3)
C23 0.043(3) 0.041(3) 0.042(3) -0.009(3) 0.008(2) -0.014(2)
C24 0.096(5) 0.055(4) 0.064(5) -0.011(3) 0.000(4) -0.034(4)
C25 0.078(4) 0.057(4) 0.077(5) -0.018(3) 0.037(4) -0.038(3)
C26 0.073(4) 0.024(3) 0.130(7) -0.007(4) 0.033(4) -0.010(3)
C27 0.030(3) 0.042(3) 0.037(3) 0.005(2) 0.012(2) -0.002(2)
C28 0.082(4) 0.036(3) 0.066(4) -0.001(3) 0.045(3) -0.019(3)
C29 0.069(4) 0.055(4) 0.042(3) 0.011(3) 0.033(3) 0.008(3)
C30 0.048(3) 0.100(5) 0.048(4) 0.034(4) 0.015(3) -0.001(3)
C31 0.029(2) 0.032(3) 0.023(2) -0.007(2) 0.0049(19) -0.005(2)
C32 0.034(3) 0.048(3) 0.029(3) -0.010(2) 0.007(2) -0.009(2)
C33 0.036(3) 0.041(3) 0.045(3) -0.003(3) 0.005(2) -0.014(2)
C34 0.034(3) 0.057(4) 0.038(3) -0.014(3) 0.007(2) -0.001(2)
C35 0.034(3) 0.019(2) 0.025(2) -0.0040(19) 0.007(2) -0.0082(19)
C36 0.028(2) 0.029(3) 0.028(3) -0.004(2) 0.0037(19) -0.0012(19)
C37 0.034(3) 0.030(3) 0.024(3) -0.003(2) 0.007(2) -0.005(2)
C38 0.041(3) 0.024(3) 0.023(2) 0.001(2) 0.007(2) -0.007(2)
C39 0.031(3) 0.031(3) 0.029(3) 0.002(2) 0.008(2) -0.002(2)
C40 0.028(2) 0.027(3) 0.029(3) 0.001(2) 0.009(2) -0.0021(19)
C41 0.030(2) 0.035(3) 0.024(3) -0.002(2) 0.006(2) -0.009(2)
C42 0.036(3) 0.068(4) 0.045(3) 0.007(3) 0.018(2) -0.003(3)
C43 0.051(3) 0.052(4) 0.050(4) -0.005(3) 0.019(3) -0.018(3)
C44 0.040(3) 0.057(4) 0.037(3) -0.004(3) 0.018(2) -0.006(2)
C45 0.041(3) 0.036(3) 0.045(3) 0.011(2) 0.014(2) 0.007(2)
C46 0.061(4) 0.049(4) 0.078(5) 0.012(3) 0.017(3) 0.014(3)
C47 0.046(3) 0.060(4) 0.045(4) 0.008(3) 0.009(3) 0.009(3)
C48 0.040(3) 0.071(4) 0.057(4) 0.029(3) 0.017(3) 0.014(3)
C49 0.079(4) 0.048(4) 0.067(4) 0.024(3) 0.032(3) 0.006(3)
C50 0.069(4) 0.044(4) 0.079(5) -0.002(3) 0.020(3) -0.016(3)
C51 0.082(4) 0.039(4) 0.118(6) -0.001(4) 0.055(4) 0.007(3)
C52 0.070(4) 0.052(4) 0.040(3) -0.001(3) 0.014(3) -0.004(3)
C53 0.066(4) 0.085(5) 0.045(4) 0.012(3) 0.031(3) 0.012(3)
C54 0.063(3) 0.039(3) 0.047(3) -0.002(3) 0.020(3) -0.012(3)
C55 0.058(3) 0.058(3) 0.051(3) 0.001(3) 0.006(2) 0.008(2)
C56 0.057(4) 0.058(5) 0.061(4) 0.002(4) 0.004(4) 0.011(4)
C57 0.055(4) 0.060(5) 0.061(5) -0.001(4) 0.008(4) 0.005(4)
C56B 0.058(5) 0.060(5) 0.061(4) 0.007(4) 0.005(4) 0.006(4)
C57B 0.055(4) 0.065(5) 0.061(5) 0.003(5) 0.010(4) 0.011(4)
C58 0.052(3) 0.055(3) 0.059(3) -0.003(3) 0.020(2) 0.006(2)
C59 0.079(5) 0.063(4) 0.076(5) 0.022(4) 0.038(4) 0.027(3)
C60 0.092(5) 0.065(5) 0.098(6) 0.028(4) 0.053(5) 0.027(4)
C61 0.104(5) 0.063(5) 0.091(6) 0.023(4) 0.042(4) 0.015(4)

loop_
_atom_type_symbol
_atom_type_description
_atom_type_scat_dispersion_real
_atom_type_scat_dispersion_imag
_atom_type_scat_source
C C 0.0137 0.0067 'International Tables Vol C Tables 4.2.6.8 and 6.1.1.4'
H H 0.0000 0.0000 'International Tables Vol C Tables 4.2.6.8 and 6.1.1.4'
N N 0.0241 0.0134 'International Tables Vol C Tables 4.2.6.8 and 6.1.1.4'
O O 0.0389 0.0241 'International Tables Vol C Tables 4.2.6.8 and 6.1.1.4'
Si Si 0.2153 0.2529 'International Tables Vol C Tables 4.2.6.8 and 6.1.1.4'
Yb Yb -9.3530 9.8114 'International Tables Vol C Tables 4.2.6.8 and 6.1.1.4'

loop_
_geom_angle_atom_site_label_1
_geom_angle_atom_site_label_2
_geom_angle_atom_site_label_3
_geom_angle
_geom_angle_site_symmetry_1
_geom_angle_site_symmetry_3
_geom_angle_publ_flag
N2 Yb1 O1 91.69(12) . . ?
N2 Yb1 N1 138.51(13) . . ?
O1 Yb1 N1 101.32(11) . . ?
N2 Yb1 C35 147.18(13) . . ?
O1 Yb1 C35 84.85(12) . . ?
N1 Yb1 C35 73.82(12) . . ?
N2 Yb1 C12 158.07(13) . . ?
O1 Yb1 C12 80.62(11) . . ?
N1 Yb1 C12 28.01(11) . . ?
C35 Yb1 C12 53.05(12) . . ?
N2 Yb1 C11 163.33(12) . . ?
O1 Yb1 C11 72.65(11) . . ?
N1 Yb1 C11 53.27(11) . . ?
C35 Yb1 C11 28.99(12) . . ?
C12 Yb1 C11 26.93(11) . . ?
N2 Yb1 C54 61.03(13) . . ?
O1 Yb1 C54 103.66(13) . . ?
N1 Yb1 C54 147.52(13) . . ?
C35 Yb1 C54 88.05(13) . . ?
C12 Yb1 C54 140.70(13) . . ?
C11 Yb1 C54 116.23(12) . . ?
N2 Yb1 Si2 27.57(10) . . ?
O1 Yb1 Si2 95.47(9) . . ?
N1 Yb1 Si2 159.25(8) . . ?
C35 Yb1 Si2 120.21(9) . . ?
C12 Yb1 Si2 172.28(9) . . ?
C11 Yb1 Si2 145.45(8) . . ?
C54 Yb1 Si2 33.70(10) . . ?
N2 Yb1 Si1 25.75(10) . . ?
O1 Yb1 Si1 85.90(9) . . ?
N1 Yb1 Si1 115.56(9) . . ?
C35 Yb1 Si1 168.03(9) . . ?
C12 Yb1 Si1 132.45(9) . . ?
C11 Yb1 Si1 151.32(8) . . ?
C54 Yb1 Si1 86.77(10) . . ?
Si2 Yb1 Si1 53.27(3) . . ?
C58 O1 C55 110.6(4) . . ?
C58 O1 Yb1 121.2(3) . . ?
C55 O1 Yb1 127.4(3) . . ?
C6 C1 N1 111.8(4) . . ?
C6 C1 C2 118.8(4) . . ?
N1 C1 C2 129.4(4) . . ?
C12 N1 C1 103.6(3) . . ?
C12 N1 Yb1 98.9(3) . . ?
C1 N1 Yb1 140.0(3) . . ?
N2 Si1 C50 112.7(2) . . ?
N2 Si1 C49 108.7(2) . . ?
C50 Si1 C49 108.2(3) . . ?
N2 Si1 C51 114.0(2) . . ?
C50 Si1 C51 107.0(3) . . ?
C49 Si1 C51 105.8(3) . . ?
N2 Si1 Yb1 36.41(13) . . ?
C50 Si1 Yb1 124.5(2) . . ?
C49 Si1 Yb1 72.32(19) . . ?
C51 Si1 Yb1 126.7(2) . . ?
N2 Si2 C52 115.7(2) . . ?
N2 Si2 C53 115.8(2) . . ?
C52 Si2 C53 105.3(3) . . ?
N2 Si2 C54 106.4(2) . . ?
C52 Si2 C54 105.8(3) . . ?
C53 Si2 C54 107.2(3) . . ?
N2 Si2 Yb1 39.76(13) . . ?
C52 Si2 Yb1 132.46(19) . . ?
C53 Si2 Yb1 121.9(2) . . ?
C54 Si2 Yb1 67.10(17) . . ?
C3 C2 C1 116.6(4) . . ?
C3 C2 C13 118.9(4) . . ?
C1 C2 C13 124.5(4) . . ?
Si2 N2 Si1 129.3(2) . . ?
Si2 N2 Yb1 112.67(19) . . ?
Si1 N2 Yb1 117.8(2) . . ?
C3 C4 C5 117.5(4) . . ?
C3 C4 C27 121.3(4) . . ?
C5 C4 C27 120.9(4) . . ?
C4 C3 C2 125.4(4) . . ?
C4 C3 H3 117.3 . . ?
C2 C3 H3 117.3 . . ?
C10 C9 C8 116.7(4) . . ?
C10 C9 C31 122.3(4) . . ?
C8 C9 C31 120.8(4) . . ?
C7 C8 C9 120.9(4) . . ?
C7 C8 H8 119.5 . . ?
C9 C8 H8 119.5 . . ?
C8 C7 C12 121.5(4) . . ?
C8 C7 C6 133.1(4) . . ?
C12 C7 C6 105.2(4) . . ?
C5 C6 C1 123.0(4) . . ?
C5 C6 C7 130.4(4) . . ?
C1 C6 C7 106.6(4) . . ?
C6 C5 C4 118.7(4) . . ?
C6 C5 H5 120.7 . . ?
C4 C5 H5 120.7 . . ?
C9 C10 C11 124.1(4) . . ?
C9 C10 H10 118.0 . . ?
C11 C10 H10 118.0 . . ?
C10 C11 C12 117.5(4) . . ?
C10 C11 C35 117.1(4) . . ?
C12 C11 C35 125.3(4) . . ?
C10 C11 Yb1 145.5(3) . . ?
C12 C11 Yb1 70.7(2) . . ?
C35 C11 Yb1 67.0(2) . . ?
N1 C12 C7 112.6(4) . . ?
N1 C12 C11 128.8(4) . . ?
C7 C12 C11 118.6(4) . . ?
N1 C12 Yb1 53.1(2) . . ?
C7 C12 Yb1 145.3(3) . . ?
C11 C12 Yb1 82.4(3) . . ?
C14 C13 C18 117.6(4) . . ?
C14 C13 C2 122.6(4) . . ?
C18 C13 C2 119.7(4) . . ?
C13 C14 C15 122.3(4) . . ?
C13 C14 H14 118.8 . . ?
C15 C14 H14 118.8 . . ?
C16 C15 C14 117.2(4) . . ?
C16 C15 C19 122.9(4) . . ?
C14 C15 C19 119.9(4) . . ?
C17 C16 C15 122.1(4) . . ?
C17 C16 H16 118.9 . . ?
C15 C16 H16 118.9 . . ?
C18 C17 C16 117.8(4) . . ?
C18 C17 C23 120.4(4) . . ?
C16 C17 C23 121.8(4) . . ?
C17 C18 C13 122.9(4) . . ?
C17 C18 H18 118.6 . . ?
C13 C18 H18 118.6 . . ?
C15 C19 C22 110.7(4) . . ?
C15 C19 C21 112.3(4) . . ?
C22 C19 C21 108.2(4) . . ?
C15 C19 C20 109.2(4) . . ?
C22 C19 C20 109.6(4) . . ?
C21 C19 C20 106.6(4) . . ?
C19 C20 H20A 109.5 . . ?
C19 C20 H20B 109.5 . . ?
H20A C20 H20B 109.5 . . ?
C19 C20 H20C 109.5 . . ?
H20A C20 H20C 109.5 . . ?
H20B C20 H20C 109.5 . . ?
C19 C21 H21A 109.5 . . ?
C19 C21 H21B 109.5 . . ?
H21A C21 H21B 109.5 . . ?
C19 C21 H21C 109.5 . . ?
H21A C21 H21C 109.5 . . ?
H21B C21 H21C 109.5 . . ?
C19 C22 H22A 109.5 . . ?
C19 C22 H22B 109.5 . . ?
H22A C22 H22B 109.5 . . ?
C19 C22 H22C 109.5 . . ?
H22A C22 H22C 109.5 . . ?
H22B C22 H22C 109.5 . . ?
C26 C23 C24 108.9(5) . . ?
C26 C23 C17 109.0(4) . . ?
C24 C23 C17 112.6(4) . . ?
C26 C23 C25 110.8(5) . . ?
C24 C23 C25 107.4(5) . . ?
C17 C23 C25 108.3(4) . . ?
C23 C24 H24A 109.5 . . ?
C23 C24 H24B 109.5 . . ?
H24A C24 H24B 109.5 . . ?
C23 C24 H24C 109.5 . . ?
H24A C24 H24C 109.5 . . ?
H24B C24 H24C 109.5 . . ?
C23 C25 H25A 109.5 . . ?
C23 C25 H25B 109.5 . . ?
H25A C25 H25B 109.5 . . ?
C23 C25 H25C 109.5 . . ?
H25A C25 H25C 109.5 . . ?
H25B C25 H25C 109.5 . . ?
C23 C26 H26A 109.5 . . ?
C23 C26 H26B 109.5 . . ?
H26A C26 H26B 109.5 . . ?
C23 C26 H26C 109.5 . . ?
H26A C26 H26C 109.5 . . ?
H26B C26 H26C 109.5 . . ?
C29 C27 C30 109.1(5) . . ?
C29 C27 C28 107.2(4) . . ?
C30 C27 C28 108.6(4) . . ?
C29 C27 C4 109.2(4) . . ?
C30 C27 C4 111.9(4) . . ?
C28 C27 C4 110.8(4) . . ?
C27 C28 H28A 109.5 . . ?
C27 C28 H28B 109.5 . . ?
H28A C28 H28B 109.5 . . ?
C27 C28 H28C 109.5 . . ?
H28A C28 H28C 109.5 . . ?
H28B C28 H28C 109.5 . . ?
C27 C29 H29A 109.5 . . ?
C27 C29 H29B 109.5 . . ?
H29A C29 H29B 109.5 . . ?
C27 C29 H29C 109.5 . . ?
H29A C29 H29C 109.5 . . ?
H29B C29 H29C 109.5 . . ?
C27 C30 H30A 109.5 . . ?
C27 C30 H30B 109.5 . . ?
H30A C30 H30B 109.5 . . ?
C27 C30 H30C 109.5 . . ?
H30A C30 H30C 109.5 . . ?
H30B C30 H30C 109.5 . . ?
C32 C31 C9 112.5(4) . . ?
C32 C31 C33 108.4(4) . . ?
C9 C31 C33 112.0(4) . . ?
C32 C31 C34 109.2(4) . . ?
C9 C31 C34 106.2(4) . . ?
C33 C31 C34 108.4(4) . . ?
C31 C32 H32A 109.5 . . ?
C31 C32 H32B 109.5 . . ?
H32A C32 H32B 109.5 . . ?
C31 C32 H32C 109.5 . . ?
H32A C32 H32C 109.5 . . ?
H32B C32 H32C 109.5 . . ?
C31 C33 H33A 109.5 . . ?
C31 C33 H33B 109.5 . . ?
H33A C33 H33B 109.5 . . ?
C31 C33 H33C 109.5 . . ?
H33A C33 H33C 109.5 . . ?
H33B C33 H33C 109.5 . . ?
C31 C34 H34A 109.5 . . ?
C31 C34 H34B 109.5 . . ?
H34A C34 H34B 109.5 . . ?
C31 C34 H34C 109.5 . . ?
H34A C34 H34C 109.5 . . ?
H34B C34 H34C 109.5 . . ?
C36 C35 C40 119.3(4) . . ?
C36 C35 C11 119.2(4) . . ?
C40 C35 C11 121.0(4) . . ?
C36 C35 Yb1 101.1(3) . . ?
C40 C35 Yb1 92.1(3) . . ?
C11 C35 Yb1 84.0(2) . . ?
C37 C36 C35 121.9(4) . . ?
C37 C36 H36 119.0 . . ?
C35 C36 H36 119.0 . . ?
C36 C37 C38 116.5(4) . . ?
C36 C37 C41 123.8(4) . . ?
C38 C37 C41 119.6(4) . . ?
C39 C38 C37 123.1(4) . . ?
C39 C38 H38 118.4 . . ?
C37 C38 H38 118.4 . . ?
C38 C39 C40 118.4(4) . . ?
C38 C39 C45 118.5(4) . . ?
C40 C39 C45 123.0(4) . . ?
C39 C40 C35 120.7(4) . . ?
C39 C40 H40 119.7 . . ?
C35 C40 H40 119.7 . . ?
C37 C41 C44 111.1(3) . . ?
C37 C41 C43 108.2(4) . . ?
C44 C41 C43 109.6(4) . . ?
C37 C41 C42 111.5(4) . . ?
C44 C41 C42 109.1(4) . . ?
C43 C41 C42 107.3(4) . . ?
C41 C42 H42A 109.5 . . ?
C41 C42 H42B 109.5 . . ?
H42A C42 H42B 109.5 . . ?
C41 C42 H42C 109.5 . . ?
H42A C42 H42C 109.5 . . ?
H42B C42 H42C 109.5 . . ?
C41 C43 H43A 109.5 . . ?
C41 C43 H43B 109.5 . . ?
H43A C43 H43B 109.5 . . ?
C41 C43 H43C 109.5 . . ?
H43A C43 H43C 109.5 . . ?
H43B C43 H43C 109.5 . . ?
C41 C44 H44A 109.5 . . ?
C41 C44 H44B 109.5 . . ?
H44A C44 H44B 109.5 . . ?
C41 C44 H44C 109.5 . . ?
H44A C44 H44C 109.5 . . ?
H44B C44 H44C 109.5 . . ?
C46 C45 C48 109.5(4) . . ?
C46 C45 C39 109.2(4) . . ?
C48 C45 C39 113.3(4) . . ?
C46 C45 C47 108.8(4) . . ?
C48 C45 C47 106.9(4) . . ?
C39 C45 C47 109.1(4) . . ?
C45 C46 H46A 109.5 . . ?
C45 C46 H46B 109.5 . . ?
H46A C46 H46B 109.5 . . ?
C45 C46 H46C 109.5 . . ?
H46A C46 H46C 109.5 . . ?
H46B C46 H46C 109.5 . . ?
C45 C47 H47A 109.5 . . ?
C45 C47 H47B 109.5 . . ?
H47A C47 H47B 109.5 . . ?
C45 C47 H47C 109.5 . . ?
H47A C47 H47C 109.5 . . ?
H47B C47 H47C 109.5 . . ?
C45 C48 H48A 109.5 . . ?
C45 C48 H48B 109.5 . . ?
H48A C48 H48B 109.5 . . ?
C45 C48 H48C 109.5 . . ?
H48A C48 H48C 109.5 . . ?
H48B C48 H48C 109.5 . . ?
Si1 C49 H49A 109.5 . . ?
Si1 C49 H49B 109.5 . . ?
H49A C49 H49B 109.5 . . ?
Si1 C49 H49C 109.5 . . ?
H49A C49 H49C 109.5 . . ?
H49B C49 H49C 109.5 . . ?
Si1 C50 H50A 109.5 . . ?
Si1 C50 H50B 109.5 . . ?
H50A C50 H50B 109.5 . . ?
Si1 C50 H50C 109.5 . . ?
H50A C50 H50C 109.5 . . ?
H50B C50 H50C 109.5 . . ?
Si1 C51 H51A 109.5 . . ?
Si1 C51 H51B 109.5 . . ?
H51A C51 H51B 109.5 . . ?
Si1 C51 H51C 109.5 . . ?
H51A C51 H51C 109.5 . . ?
H51B C51 H51C 109.5 . . ?
Si2 C52 H52A 109.5 . . ?
Si2 C52 H52B 109.5 . . ?
H52A C52 H52B 109.5 . . ?
Si2 C52 H52C 109.5 . . ?
H52A C52 H52C 109.5 . . ?
H52B C52 H52C 109.5 . . ?
Si2 C53 H53A 109.5 . . ?
Si2 C53 H53B 109.5 . . ?
H53A C53 H53B 109.5 . . ?
Si2 C53 H53C 109.5 . . ?
H53A C53 H53C 109.5 . . ?
H53B C53 H53C 109.5 . . ?
Si2 C54 Yb1 79.19(17) . . ?
Si2 C54 H54A 109.5 . . ?
Yb1 C54 H54A 66.9 . . ?
Si2 C54 H54B 109.5 . . ?
Yb1 C54 H54B 171.3 . . ?
H54A C54 H54B 109.5 . . ?
Si2 C54 H54C 109.5 . . ?
Yb1 C54 H54C 65.9 . . ?
H54A C54 H54C 109.5 . . ?
H54B C54 H54C 109.5 . . ?
C56B C55 O1 107.4(8) . . ?
O1 C55 C56 101.7(8) . . ?
O1 C55 H55A 111.4 . . ?
C56 C55 H55A 111.4 . . ?
O1 C55 H55B 111.4 . . ?
C56 C55 H55B 111.4 . . ?
H55A C55 H55B 109.3 . . ?
C56B C55 H55C 110.2 . . ?
O1 C55 H55C 110.2 . . ?
C56B C55 H55D 110.2 . . ?
O1 C55 H55D 110.2 . . ?
H55C C55 H55D 108.5 . . ?
C57 C56 C55 104.3(10) . . ?
C57 C56 H56A 110.9 . . ?
C55 C56 H56A 110.9 . . ?
C57 C56 H56B 110.9 . . ?
C55 C56 H56B 110.9 . . ?
H56A C56 H56B 108.9 . . ?
C58 C57 C56 101.5(11) . . ?
C58 C57 H57A 111.5 . . ?
C56 C57 H57A 111.5 . . ?
C58 C57 H57B 111.5 . . ?
C56 C57 H57B 111.5 . . ?
H57A C57 H57B 109.3 . . ?
C57B C56B C55 103.8(12) . . ?
C57B C56B H56C 111.0 . . ?
C55 C56B H56C 111.0 . . ?
C57B C56B H56D 111.0 . . ?
C55 C56B H56D 111.0 . . ?
H56C C56B H56D 109.0 . . ?
C56B C57B C58 105.5(11) . . ?
C56B C57B H57C 110.6 . . ?
C58 C57B H57C 110.6 . . ?
C56B C57B H57D 110.6 . . ?
C58 C57B H57D 110.6 . . ?
H57C C57B H57D 108.8 . . ?
C57 C58 O1 108.8(8) . . ?
O1 C58 C57B 99.2(8) . . ?
C57 C58 H58A 109.9 . . ?
O1 C58 H58A 109.9 . . ?
C57 C58 H58B 109.9 . . ?
O1 C58 H58B 109.9 . . ?
H58A C58 H58B 108.3 . . ?
O1 C58 H58C 111.9 . . ?
C57B C58 H58C 111.9 . . ?
O1 C58 H58D 111.9 . . ?
C57B C58 H58D 111.9 . . ?
H58C C58 H58D 109.6 . . ?
C60 C59 C59 113.2(7) . 2_676 ?
C60 C59 H59A 108.9 . . ?
C59 C59 H59A 108.9 2_676 . ?
C60 C59 H59B 108.9 . . ?
C59 C59 H59B 108.9 2_676 . ?
H59A C59 H59B 107.8 . . ?
C61 C60 C59 114.3(6) . . ?
C61 C60 H60A 108.7 . . ?
C59 C60 H60A 108.7 . . ?
C61 C60 H60B 108.7 . . ?
C59 C60 H60B 108.7 . . ?
H60A C60 H60B 107.6 . . ?
C60 C61 H61A 109.5 . . ?
C60 C61 H61B 109.5 . . ?
H61A C61 H61B 109.5 . . ?
C60 C61 H61C 109.5 . . ?
H61A C61 H61C 109.5 . . ?
H61B C61 H61C 109.5 . . ?

loop_
_geom_bond_atom_site_label_1
_geom_bond_atom_site_label_2
_geom_bond_distance
_geom_bond_site_symmetry_2
_geom_bond_publ_flag
Yb1 N2 2.311(4) . ?
Yb1 O1 2.362(3) . ?
Yb1 N1 2.383(4) . ?
Yb1 C35 2.861(4) . ?
Yb1 C12 2.943(4) . ?
Yb1 C11 3.092(4) . ?
Yb1 C54 3.127(5) . ?
Yb1 Si2 3.3346(14) . ?
Yb1 Si1 3.4432(15) . ?
O1 C58 1.440(6) . ?
O1 C55 1.458(6) . ?
C1 C6 1.405(6) . ?
C1 N1 1.406(5) . ?
C1 C2 1.408(6) . ?
N1 C12 1.399(5) . ?
Si1 N2 1.691(4) . ?
Si1 C50 1.864(6) . ?
Si1 C49 1.875(6) . ?
Si1 C51 1.875(6) . ?
Si2 N2 1.672(4) . ?
Si2 C52 1.857(6) . ?
Si2 C53 1.876(6) . ?
Si2 C54 1.884(5) . ?
C2 C3 1.395(6) . ?
C2 C13 1.493(6) . ?
C4 C3 1.386(6) . ?
C4 C5 1.402(6) . ?
C4 C27 1.546(6) . ?
C3 H3 0.9500 . ?
C9 C10 1.393(6) . ?
C9 C8 1.397(6) . ?
C9 C31 1.536(6) . ?
C8 C7 1.380(6) . ?
C8 H8 0.9500 . ?
C7 C12 1.408(6) . ?
C7 C6 1.431(6) . ?
C6 C5 1.394(6) . ?
C5 H5 0.9500 . ?
C10 C11 1.399(6) . ?
C10 H10 0.9500 . ?
C11 C12 1.413(6) . ?
C11 C35 1.507(6) . ?
C13 C14 1.378(6) . ?
C13 C18 1.401(6) . ?
C14 C15 1.409(6) . ?
C14 H14 0.9500 . ?
C15 C16 1.401(6) . ?
C15 C19 1.508(7) . ?
C16 C17 1.396(7) . ?
C16 H16 0.9500 . ?
C17 C18 1.374(6) . ?
C17 C23 1.534(7) . ?
C18 H18 0.9500 . ?
C19 C22 1.525(7) . ?
C19 C21 1.546(7) . ?
C19 C20 1.557(7) . ?
C20 H20A 0.9800 . ?
C20 H20B 0.9800 . ?
C20 H20C 0.9800 . ?
C21 H21A 0.9800 . ?
C21 H21B 0.9800 . ?
C21 H21C 0.9800 . ?
C22 H22A 0.9800 . ?
C22 H22B 0.9800 . ?
C22 H22C 0.9800 . ?
C23 C26 1.512(8) . ?
C23 C24 1.516(8) . ?
C23 C25 1.541(8) . ?
C24 H24A 0.9800 . ?
C24 H24B 0.9800 . ?
C24 H24C 0.9800 . ?
C25 H25A 0.9800 . ?
C25 H25B 0.9800 . ?
C25 H25C 0.9800 . ?
C26 H26A 0.9800 . ?
C26 H26B 0.9800 . ?
C26 H26C 0.9800 . ?
C27 C29 1.507(7) . ?
C27 C30 1.511(7) . ?
C27 C28 1.535(7) . ?
C28 H28A 0.9800 . ?
C28 H28B 0.9800 . ?
C28 H28C 0.9800 . ?
C29 H29A 0.9800 . ?
C29 H29B 0.9800 . ?
C29 H29C 0.9800 . ?
C30 H30A 0.9800 . ?
C30 H30B 0.9800 . ?
C30 H30C 0.9800 . ?
C31 C32 1.507(6) . ?
C31 C33 1.538(6) . ?
C31 C34 1.549(6) . ?
C32 H32A 0.9800 . ?
C32 H32B 0.9800 . ?
C32 H32C 0.9800 . ?
C33 H33A 0.9800 . ?
C33 H33B 0.9800 . ?
C33 H33C 0.9800 . ?
C34 H34A 0.9800 . ?
C34 H34B 0.9800 . ?
C34 H34C 0.9800 . ?
C35 C36 1.397(6) . ?
C35 C40 1.399(6) . ?
C36 C37 1.392(6) . ?
C36 H36 0.9500 . ?
C37 C38 1.411(6) . ?
C37 C41 1.522(6) . ?
C38 C39 1.386(6) . ?
C38 H38 0.9500 . ?
C39 C40 1.390(6) . ?
C39 C45 1.544(6) . ?
C40 H40 0.9500 . ?
C41 C44 1.527(7) . ?
C41 C43 1.529(7) . ?
C41 C42 1.530(7) . ?
C42 H42A 0.9800 . ?
C42 H42B 0.9800 . ?
C42 H42C 0.9800 . ?
C43 H43A 0.9800 . ?
C43 H43B 0.9800 . ?
C43 H43C 0.9800 . ?
C44 H44A 0.9800 . ?
C44 H44B 0.9800 . ?
C44 H44C 0.9800 . ?
C45 C46 1.519(7) . ?
C45 C48 1.526(7) . ?
C45 C47 1.550(7) . ?
C46 H46A 0.9800 . ?
C46 H46B 0.9800 . ?
C46 H46C 0.9800 . ?
C47 H47A 0.9800 . ?
C47 H47B 0.9800 . ?
C47 H47C 0.9800 . ?
C48 H48A 0.9800 . ?
C48 H48B 0.9800 . ?
C48 H48C 0.9800 . ?
C49 H49A 0.9800 . ?
C49 H49B 0.9800 . ?
C49 H49C 0.9800 . ?
C50 H50A 0.9800 . ?
C50 H50B 0.9800 . ?
C50 H50C 0.9800 . ?
C51 H51A 0.9800 . ?
C51 H51B 0.9800 . ?
C51 H51C 0.9800 . ?
C52 H52A 0.9800 . ?
C52 H52B 0.9800 . ?
C52 H52C 0.9800 . ?
C53 H53A 0.9800 . ?
C53 H53B 0.9800 . ?
C53 H53C 0.9800 . ?
C54 H54A 0.9800 . ?
C54 H54B 0.9800 . ?
C54 H54C 0.9800 . ?
C55 C56B 1.423(16) . ?
C55 C56 1.581(18) . ?
C55 H55A 0.9900 . ?
C55 H55B 0.9900 . ?
C55 H55C 0.9900 . ?
C55 H55D 0.9900 . ?
C56 C57 1.56(2) . ?
C56 H56A 0.9900 . ?
C56 H56B 0.9900 . ?
C57 C58 1.398(14) . ?
C57 H57A 0.9900 . ?
C57 H57B 0.9900 . ?
C56B C57B 1.41(2) . ?
C56B H56C 0.9900 . ?
C56B H56D 0.9900 . ?
C57B C58 1.633(19) . ?
C57B H57C 0.9900 . ?
C57B H57D 0.9900 . ?
C58 H58A 0.9900 . ?
C58 H58B 0.9900 . ?
C58 H58C 0.9900 . ?
C58 H58D 0.9900 . ?
C59 C60 1.503(10) . ?
C59 C59 1.525(12) 2_676 ?
C59 H59A 0.9900 . ?
C59 H59B 0.9900 . ?
C60 C61 1.499(9) . ?
C60 H60A 0.9900 . ?
C60 H60B 0.9900 . ?
C61 H61A 0.9800 . ?
C61 H61B 0.9800 . ?
C61 H61C 0.9800 . ?
